data_4025110
loop_
_publ_author_name
'Taigo Kashiwabara'
'Kouichirou Fuse'
'Takeshi Muramatsu'
'Masato Tanaka'

_publ_contact_author_address '4259-R1-13 Nagatsuta, Midori-ku, Yokohama 226-8503 JAPAN'
_publ_contact_author_email m.tanaka@res.titech.ac.jp
_publ_contact_author_fax +81-45-924-5279
_publ_contact_author_name 'Masato TANAKA'
_publ_contact_author_phone +81-45-924-5245
_publ_section_title
;
Synthesis of 1,4-Dichloro-1,3-butadienes by Rhodium Complex Catalyzed
Reaction of Terminal Alkynes with Trichloroacetyl Chloride
;
_journal_name_full 'Journal of Organic Chemistry'
_journal_page_first 9433
_journal_page_last 9439
_journal_paper_doi 10.1021/jo902088p
_journal_volume 74
_journal_year 2009
_chemical_formula_moiety 'C9 H8 Cl '
_chemical_formula_sum 'C9 H8 Cl'
_chemical_formula_weight 151.62
_space_group_IT_number 2
_symmetry_cell_setting triclinic
_symmetry_Int_Tables_number 2
_symmetry_space_group_name_Hall '-P 1'
_symmetry_space_group_name_H-M 'P -1'
_audit_creation_date 2008-10-01
_audit_creation_method 'by CrystalStructure 3.7.0'
_cell_angle_alpha 71.037(17)
_cell_angle_beta 82.51(2)
_cell_angle_gamma 82.59(2)
_cell_formula_units_Z 2
_cell_length_a 5.684(4)
_cell_length_b 8.214(5)
_cell_length_c 8.368(5)
_cell_measurement_reflns_used 1101
_cell_measurement_temperature 113.1
_cell_measurement_theta_max 27.5
_cell_measurement_theta_min 3.1
_cell_volume 364.8(4)
_computing_cell_refinement CrystalClear
_computing_data_collection CrystalClear
_computing_data_reduction CrystalStructure
_computing_publication_material 'CrystalStructure 3.7.0'
_computing_structure_refinement CRYSTALS
_computing_structure_solution SIR97
_diffrn_ambient_temperature 113
_diffrn_detector_area_resol_mean 7.31
_diffrn_measured_fraction_theta_full 5.875
_diffrn_measured_fraction_theta_max 0.875
_diffrn_measurement_device_type 'Rigaku Saturn'
_diffrn_measurement_method \w
_diffrn_radiation_type 'Mo K\a'
_diffrn_radiation_wavelength 0.71070
_diffrn_reflns_av_R_equivalents 0.023
_diffrn_reflns_limit_h_max 7
_diffrn_reflns_limit_h_min -5
_diffrn_reflns_limit_k_max 10
_diffrn_reflns_limit_k_min -9
_diffrn_reflns_limit_l_max 10
_diffrn_reflns_limit_l_min -10
_diffrn_reflns_number 2476
_diffrn_reflns_theta_full 27.46
_diffrn_reflns_theta_max 27.46
_exptl_absorpt_coefficient_mu 0.431
_exptl_absorpt_correction_T_max 0.917
_exptl_absorpt_correction_T_min 0.804
_exptl_absorpt_correction_type multi-scan
_exptl_absorpt_process_details 'Jacobson, R. (1998) Private communication'
_exptl_crystal_colour yellow
_exptl_crystal_density_diffrn 1.380
_exptl_crystal_density_method 'not measured'
_exptl_crystal_description prism
_exptl_crystal_F_000 158.00
_exptl_crystal_size_max 0.50
_exptl_crystal_size_mid 0.30
_exptl_crystal_size_min 0.25
_refine_diff_density_max 0.29
_refine_diff_density_min -0.19
_refine_ls_extinction_method none
_refine_ls_goodness_of_fit_ref 1.006
_refine_ls_hydrogen_treatment refall
_refine_ls_number_parameters 99
_refine_ls_number_reflns 1246
_refine_ls_R_factor_gt 0.0321
_refine_ls_shift/su_max 0.0000
_refine_ls_structure_factor_coef F
_refine_ls_weighting_details 'w = 1/[0.0011Fo^2^ + 1.0000\s(Fo^2^)]'
_refine_ls_weighting_scheme calc
_refine_ls_wR_factor_ref 0.0455
_reflns_number_gt 1246
_reflns_number_total 1464
_reflns_threshold_expression F^2^>2.0\s(F^2^)
_cod_data_source_file jo902088p_si_001_1.cif
_cod_data_source_block '__3f'
_cod_original_formula_sum 'C9 H8 Cl '
_cod_database_code 4025110

loop_
_symmetry_equiv_pos_site_id
_symmetry_equiv_pos_as_xyz
1 +X,+Y,+Z
2 -X,-Y,-Z

loop_
_atom_site_label
_atom_site_type_symbol
_atom_site_fract_x
_atom_site_fract_y
_atom_site_fract_z
_atom_site_U_iso_or_equiv
_atom_site_adp_type
_atom_site_occupancy
_atom_site_symmetry_multiplicity
_atom_site_calc_flag
_atom_site_refinement_flags
_atom_site_disorder_assembly
_atom_site_disorder_group
Cl1 Cl 0.47410(8) 0.30365(6) 0.84662(5) 0.02232(12) Uani 1.00 1 d . . .
C1 C 0.6116(2) 0.4464(2) 0.5148(2) 0.0162(4) Uani 1.00 1 d . . .
C2 C 0.6715(2) 0.3341(2) 0.6630(2) 0.0160(4) Uani 1.00 1 d . . .
C3 C 0.9051(2) 0.2264(2) 0.6891(2) 0.0175(4) Uani 1.00 1 d . . .
C4 C 0.8919(2) 0.0332(2) 0.7290(2) 0.0155(4) Uani 1.00 1 d . . .
C5 C 1.0695(3) -0.0818(2) 0.8151(2) 0.0191(4) Uani 1.00 1 d . . .
C6 C 1.0700(3) -0.2588(2) 0.8446(2) 0.0219(4) Uani 1.00 1 d . . .
C7 C 0.8916(3) -0.3219(2) 0.7915(2) 0.0221(4) Uani 1.00 1 d . . .
C8 C 0.7120(3) -0.2080(2) 0.7066(2) 0.0217(4) Uani 1.00 1 d . . .
C9 C 0.7139(3) -0.0318(2) 0.6757(2) 0.0195(4) Uani 1.00 1 d . . .
H1 H 0.7270 0.4572 0.4198 0.020 Uiso 1.00 1 c R . .
H2 H 1.0093 0.2649 0.5887 0.021 Uiso 1.00 1 c R . .
H3 H 0.9689 0.2440 0.7810 0.021 Uiso 1.00 1 c R . .
H4 H 1.1916 -0.0388 0.8533 0.023 Uiso 1.00 1 c R . .
H5 H 1.1933 -0.3362 0.9023 0.025 Uiso 1.00 1 c R . .
H6 H 0.8917 -0.4427 0.8118 0.026 Uiso 1.00 1 c R . .
H7 H 0.5877 -0.2510 0.6708 0.028 Uiso 1.00 1 c R . .
H8 H 0.5918 0.0457 0.6166 0.024 Uiso 1.00 1 c R . .

loop_
_atom_site_aniso_label
_atom_site_aniso_U_11
_atom_site_aniso_U_22
_atom_site_aniso_U_33
_atom_site_aniso_U_12
_atom_site_aniso_U_13
_atom_site_aniso_U_23
Cl1 0.0210(2) 0.0257(2) 0.0187(2) 0.00047(18) -0.00229(16) -0.00565(18)
C1 0.0175(8) 0.0137(8) 0.0191(8) -0.0029(6) -0.0017(6) -0.0069(6)
C2 0.0157(7) 0.0143(8) 0.0199(8) -0.0023(6) -0.0029(6) -0.0073(6)
C3 0.0147(8) 0.0159(8) 0.0222(9) -0.0003(6) -0.0053(6) -0.0055(7)
C4 0.0167(8) 0.0154(8) 0.0143(7) -0.0013(6) -0.0004(6) -0.0050(6)
C5 0.0166(8) 0.0212(9) 0.0196(8) -0.0006(7) -0.0042(6) -0.0059(7)
C6 0.0256(9) 0.0177(9) 0.0197(9) 0.0041(7) -0.0048(7) -0.0034(7)
C7 0.0288(9) 0.0146(8) 0.0222(9) -0.0013(7) -0.0001(7) -0.0058(7)
C8 0.0228(9) 0.0217(9) 0.0248(9) -0.0044(7) -0.0028(7) -0.0117(7)
C9 0.0181(8) 0.0199(9) 0.0214(9) 0.0015(7) -0.0065(7) -0.0071(7)

loop_
_atom_type_symbol
_atom_type_description
_atom_type_scat_dispersion_real
_atom_type_scat_dispersion_imag
_atom_type_scat_source
C C 0.003 0.002
;
International Tables for Crystallography
(1992, Vol. C, Tables 4.2.6.8 and 6.1.1.4)
;
H H 0.000 0.000
;
International Tables for Crystallography
(1992, Vol. C, Table 6.1.1.4)
;
Cl Cl 0.148 0.159
;
International Tables for Crystallography
(1992, Vol. C, Tables 4.2.6.8 and 6.1.1.4)
;

loop_
_geom_angle_atom_site_label_1
_geom_angle_atom_site_label_2
_geom_angle_atom_site_label_3
_geom_angle
_geom_angle_publ_flag
_geom_angle_site_symmetry_1
_geom_angle_site_symmetry_2
_geom_angle_site_symmetry_3
C(1) C(1) C(2) 126.33(15) ? 2_666 . .
Cl(1) C(2) C(1) 120.93(13) ? . . .
Cl(1) C(2) C(3) 114.22(11) ? . . .
C(1) C(2) C(3) 124.85(15) ? . . .
C(2) C(3) C(4) 114.96(15) ? . . .
C(3) C(4) C(5) 119.12(17) ? . . .
C(3) C(4) C(9) 122.07(14) ? . . .
C(5) C(4) C(9) 118.75(17) ? . . .
C(4) C(5) C(6) 120.44(19) ? . . .
C(5) C(6) C(7) 120.25(16) ? . . .
C(6) C(7) C(8) 119.69(18) ? . . .
C(7) C(8) C(9) 119.85(19) ? . . .
C(4) C(9) C(8) 121.00(15) ? . . .
C(1) C(1) H(1) 116.8 ? 2_666 . .
C(2) C(1) H(1) 116.8 ? . . .
C(2) C(3) H(2) 108.2 ? . . .
C(2) C(3) H(3) 107.9 ? . . .
C(4) C(3) H(2) 108.1 ? . . .
C(4) C(3) H(3) 108.1 ? . . .
H(2) C(3) H(3) 109.5 ? . . .
C(4) C(5) H(4) 119.5 ? . . .
C(6) C(5) H(4) 120.1 ? . . .
C(5) C(6) H(5) 119.8 ? . . .
C(7) C(6) H(5) 119.9 ? . . .
C(6) C(7) H(6) 120.3 ? . . .
C(8) C(7) H(6) 120.0 ? . . .
C(7) C(8) H(7) 120.0 ? . . .
C(9) C(8) H(7) 120.2 ? . . .
C(4) C(9) H(8) 119.4 ? . . .
C(8) C(9) H(8) 119.6 ? . . .

loop_
_geom_bond_atom_site_label_1
_geom_bond_atom_site_label_2
_geom_bond_distance
_geom_bond_publ_flag
_geom_bond_site_symmetry_1
_geom_bond_site_symmetry_2
Cl(1) C(2) 1.7480(17) ? . .
C(1) C(1) 1.449(2) ? . 2_666
C(1) C(2) 1.338(2) ? . .
C(2) C(3) 1.497(2) ? . .
C(3) C(4) 1.522(2) ? . .
C(4) C(5) 1.390(2) ? . .
C(4) C(9) 1.385(2) ? . .
C(5) C(6) 1.393(2) ? . .
C(6) C(7) 1.378(3) ? . .
C(7) C(8) 1.390(2) ? . .
C(8) C(9) 1.386(2) ? . .
C(1) H(1) 0.950 ? . .
C(3) H(2) 0.950 ? . .
C(3) H(3) 0.950 ? . .
C(5) H(4) 0.950 ? . .
C(6) H(5) 0.950 ? . .
C(7) H(6) 0.950 ? . .
C(8) H(7) 0.950 ? . .
C(9) H(8) 0.950 ? . .

loop_
_geom_contact_atom_site_label_1
_geom_contact_atom_site_label_2
_geom_contact_distance
_geom_contact_publ_flag
_geom_contact_site_symmetry_1
_geom_contact_site_symmetry_2
Cl(1) C(1) 2.6928(16) ? . .
Cl(1) C(1) 3.1128(16) ? . 2_666
Cl(1) C(3) 2.7279(17) ? . .
Cl(1) C(4) 3.3159(18) ? . .
Cl(1) C(7) 3.4770(19) ? . 2_657
Cl(1) C(9) 3.547(2) ? . .
C(1) Cl(1) 2.6928(16) ? . .
C(1) Cl(1) 3.1128(16) ? . 2_666
C(1) C(2) 2.487(2) ? . 2_666
C(1) C(3) 2.514(2) ? . .
C(1) C(4) 3.559(2) ? . .
C(2) C(1) 2.487(2) ? . 2_666
C(2) C(4) 2.545(2) ? . .
C(2) C(9) 2.952(2) ? . .
C(3) Cl(1) 2.7279(17) ? . .
C(3) C(1) 2.514(2) ? . .
C(3) C(5) 2.511(2) ? . .
C(3) C(9) 2.544(2) ? . .
C(4) Cl(1) 3.3159(18) ? . .
C(4) C(1) 3.559(2) ? . .
C(4) C(2) 2.545(2) ? . .
C(4) C(6) 2.416(2) ? . .
C(4) C(7) 2.792(2) ? . .
C(4) C(8) 2.412(2) ? . .
C(5) C(3) 2.511(2) ? . .
C(5) C(7) 2.402(3) ? . .
C(5) C(8) 2.768(3) ? . .
C(5) C(9) 2.388(2) ? . .
C(6) C(4) 2.416(2) ? . .
C(6) C(8) 2.393(2) ? . .
C(6) C(9) 2.762(2) ? . .
C(7) Cl(1) 3.4770(19) ? . 2_657
C(7) C(4) 2.792(2) ? . .
C(7) C(5) 2.402(3) ? . .
C(7) C(9) 2.402(2) ? . .
C(8) C(4) 2.412(2) ? . .
C(8) C(5) 2.768(3) ? . .
C(8) C(6) 2.393(2) ? . .
C(9) Cl(1) 3.547(2) ? . .
C(9) C(2) 2.952(2) ? . .
C(9) C(3) 2.544(2) ? . .
C(9) C(5) 2.388(2) ? . .
C(9) C(6) 2.762(2) ? . .
C(9) C(7) 2.402(2) ? . .
Cl(1) H(1) 3.552 ? . .
Cl(1) H(1) 2.716 ? . 2_666
Cl(1) H(2) 3.535 ? . .
Cl(1) H(3) 3.120 ? . 1_455
Cl(1) H(3) 2.805 ? . .
Cl(1) H(4) 3.396 ? . 1_455
Cl(1) H(4) 3.358 ? . 2_757
Cl(1) H(5) 3.317 ? . 1_465
Cl(1) H(5) 3.097 ? . 2_757
Cl(1) H(6) 3.281 ? . 1_565
Cl(1) H(7) 3.581 ? . 1_565
Cl(1) H(8) 3.254 ? . .
C(1) H(1) 2.060 ? . 2_666
C(1) H(2) 2.571 ? . .
C(1) H(2) 3.243 ? . 2_766
C(1) H(3) 3.123 ? . .
C(1) H(6) 3.524 ? . 1_565
C(1) H(7) 3.143 ? . 1_565
C(1) H(7) 2.969 ? . 2_656
C(1) H(8) 3.133 ? . .
C(2) H(1) 1.960 ? . .
C(2) H(1) 2.680 ? . 2_666
C(2) H(2) 2.008 ? . .
C(2) H(3) 2.004 ? . .
C(2) H(6) 2.994 ? . 1_565
C(2) H(7) 3.401 ? . 1_565
C(2) H(8) 2.624 ? . .
C(3) H(1) 2.650 ? . .
C(3) H(1) 3.365 ? . 2_766
C(3) H(4) 2.647 ? . .
C(3) H(6) 3.192 ? . 1_565
C(3) H(8) 2.700 ? . .
C(4) H(2) 2.029 ? . .
C(4) H(3) 2.029 ? . .
C(4) H(4) 2.034 ? . .
C(4) H(4) 3.480 ? . 2_757
C(4) H(5) 3.270 ? . .
C(4) H(7) 3.267 ? . .
C(4) H(8) 2.028 ? . .
C(5) H(2) 2.869 ? . .
C(5) H(3) 2.593 ? . .
C(5) H(3) 3.194 ? . 2_757
C(5) H(4) 3.349 ? . 2_757
C(5) H(5) 2.039 ? . .
C(5) H(6) 3.262 ? . .
C(5) H(7) 3.343 ? . 1_655
C(5) H(8) 3.247 ? . .
C(5) H(8) 3.325 ? . 1_655
C(6) H(1) 3.175 ? . 2_756
C(6) H(3) 3.152 ? . 2_757
C(6) H(4) 2.042 ? . .
C(6) H(6) 2.030 ? . .
C(6) H(6) 3.126 ? . 2_747
C(6) H(7) 3.251 ? . .
C(6) H(7) 3.107 ? . 1_655
C(7) H(1) 2.953 ? . 2_756
C(7) H(2) 3.048 ? . 2_756
C(7) H(3) 3.564 ? . 1_545
C(7) H(4) 3.259 ? . .
C(7) H(5) 2.027 ? . .
C(7) H(5) 3.168 ? . 2_747
C(7) H(6) 3.544 ? . 2_747
C(7) H(7) 2.038 ? . .
C(7) H(8) 3.258 ? . .
C(8) H(2) 2.894 ? . 2_756
C(8) H(4) 3.360 ? . 1_455
C(8) H(5) 3.303 ? . 1_455
C(8) H(5) 3.252 ? . .
C(8) H(6) 2.039 ? . .
C(8) H(8) 2.031 ? . .
C(8) H(8) 3.218 ? . 2_656
C(9) H(2) 2.978 ? . .
C(9) H(2) 3.479 ? . 2_756
C(9) H(3) 3.239 ? . .
C(9) H(4) 3.141 ? . 1_455
C(9) H(4) 3.246 ? . .
C(9) H(6) 3.260 ? . .
C(9) H(7) 2.036 ? . .
C(9) H(7) 3.555 ? . 2_656
C(9) H(8) 3.218 ? . 2_656
H(1) Cl(1) 3.552 ? . .
H(1) Cl(1) 2.716 ? . 2_666
H(1) C(1) 2.060 ? . 2_666
H(1) C(2) 1.960 ? . .
H(1) C(2) 2.680 ? . 2_666
H(1) C(3) 2.650 ? . .
H(1) C(3) 3.365 ? . 2_766
H(1) C(6) 3.175 ? . 2_756
H(1) C(7) 2.953 ? . 2_756
H(1) H(1) 2.863 ? . 2_666
H(1) H(2) 2.357 ? . .
H(1) H(2) 2.865 ? . 2_766
H(1) H(3) 3.334 ? . .
H(1) H(3) 3.081 ? . 2_766
H(1) H(5) 3.126 ? . 2_756
H(1) H(6) 2.731 ? . 2_756
H(1) H(7) 2.935 ? . 2_656
H(1) H(8) 3.384 ? . .
H(2) Cl(1) 3.535 ? . .
H(2) C(1) 2.571 ? . .
H(2) C(1) 3.243 ? . 2_766
H(2) C(2) 2.008 ? . .
H(2) C(4) 2.029 ? . .
H(2) C(5) 2.869 ? . .
H(2) C(7) 3.048 ? . 2_756
H(2) C(8) 2.894 ? . 2_756
H(2) C(9) 2.978 ? . .
H(2) C(9) 3.479 ? . 2_756
H(2) H(1) 2.357 ? . .
H(2) H(1) 2.865 ? . 2_766
H(2) H(3) 1.551 ? . .
H(2) H(4) 2.922 ? . .
H(2) H(6) 3.446 ? . 1_565
H(2) H(6) 3.197 ? . 2_756
H(2) H(7) 2.962 ? . 2_756
H(2) H(8) 3.100 ? . .
H(2) H(8) 3.557 ? . 1_655
H(3) Cl(1) 2.805 ? . .
H(3) Cl(1) 3.120 ? . 1_655
H(3) C(1) 3.123 ? . .
H(3) C(2) 2.004 ? . .
H(3) C(4) 2.029 ? . .
H(3) C(5) 2.593 ? . .
H(3) C(5) 3.194 ? . 2_757
H(3) C(6) 3.152 ? . 2_757
H(3) C(7) 3.564 ? . 1_565
H(3) C(9) 3.239 ? . .
H(3) H(1) 3.334 ? . .
H(3) H(1) 3.081 ? . 2_766
H(3) H(2) 1.551 ? . .
H(3) H(4) 2.428 ? . .
H(3) H(4) 3.058 ? . 2_757
H(3) H(5) 2.988 ? . 2_757
H(3) H(6) 2.644 ? . 1_565
H(3) H(8) 3.502 ? . .
H(4) Cl(1) 3.396 ? . 1_655
H(4) Cl(1) 3.358 ? . 2_757
H(4) C(3) 2.647 ? . .
H(4) C(4) 2.034 ? . .
H(4) C(4) 3.480 ? . 2_757
H(4) C(5) 3.349 ? . 2_757
H(4) C(6) 2.042 ? . .
H(4) C(7) 3.259 ? . .
H(4) C(8) 3.360 ? . 1_655
H(4) C(9) 3.246 ? . .
H(4) C(9) 3.141 ? . 1_655
H(4) H(2) 2.922 ? . .
H(4) H(3) 2.428 ? . .
H(4) H(3) 3.058 ? . 2_757
H(4) H(4) 3.231 ? . 2_757
H(4) H(5) 2.341 ? . .
H(4) H(7) 3.204 ? . 1_655
H(4) H(8) 2.814 ? . 1_655
H(5) Cl(1) 3.317 ? . 1_645
H(5) Cl(1) 3.097 ? . 2_757
H(5) C(4) 3.270 ? . .
H(5) C(5) 2.039 ? . .
H(5) C(7) 2.027 ? . .
H(5) C(7) 3.168 ? . 2_747
H(5) C(8) 3.252 ? . .
H(5) C(8) 3.303 ? . 1_655
H(5) H(1) 3.126 ? . 2_756
H(5) H(3) 2.988 ? . 2_757
H(5) H(4) 2.341 ? . .
H(5) H(5) 3.531 ? . 2_747
H(5) H(6) 2.331 ? . .
H(5) H(6) 2.521 ? . 2_747
H(5) H(7) 2.768 ? . 1_655
H(6) Cl(1) 3.281 ? . 1_545
H(6) C(1) 3.524 ? . 1_545
H(6) C(2) 2.994 ? . 1_545
H(6) C(3) 3.192 ? . 1_545
H(6) C(5) 3.262 ? . .
H(6) C(6) 2.030 ? . .
H(6) C(6) 3.126 ? . 2_747
H(6) C(7) 3.544 ? . 2_747
H(6) C(8) 2.039 ? . .
H(6) C(9) 3.260 ? . .
H(6) H(1) 2.731 ? . 2_756
H(6) H(2) 3.446 ? . 1_545
H(6) H(2) 3.197 ? . 2_756
H(6) H(3) 2.644 ? . 1_545
H(6) H(5) 2.331 ? . .
H(6) H(5) 2.521 ? . 2_747
H(6) H(6) 3.333 ? . 2_747
H(6) H(7) 2.341 ? . .
H(7) Cl(1) 3.581 ? . 1_545
H(7) C(1) 3.143 ? . 1_545
H(7) C(1) 2.969 ? . 2_656
H(7) C(2) 3.401 ? . 1_545
H(7) C(4) 3.267 ? . .
H(7) C(5) 3.343 ? . 1_455
H(7) C(6) 3.107 ? . 1_455
H(7) C(6) 3.251 ? . .
H(7) C(7) 2.038 ? . .
H(7) C(9) 2.036 ? . .
H(7) C(9) 3.555 ? . 2_656
H(7) H(1) 2.935 ? . 2_656
H(7) H(2) 2.962 ? . 2_756
H(7) H(4) 3.204 ? . 1_455
H(7) H(5) 2.768 ? . 1_455
H(7) H(6) 2.341 ? . .
H(7) H(8) 2.333 ? . .
H(7) H(8) 2.689 ? . 2_656
H(8) Cl(1) 3.254 ? . .
H(8) C(1) 3.133 ? . .
H(8) C(2) 2.624 ? . .
H(8) C(3) 2.700 ? . .
H(8) C(4) 2.028 ? . .
H(8) C(5) 3.325 ? . 1_455
H(8) C(5) 3.247 ? . .
H(8) C(7) 3.258 ? . .
H(8) C(8) 2.031 ? . .
H(8) C(8) 3.218 ? . 2_656
H(8) C(9) 3.218 ? . 2_656
H(8) H(1) 3.384 ? . .
H(8) H(2) 3.557 ? . 1_455
H(8) H(2) 3.100 ? . .
H(8) H(3) 3.502 ? . .
H(8) H(4) 2.814 ? . 1_455
H(8) H(7) 2.333 ? . .
H(8) H(7) 2.689 ? . 2_656
H(8) H(8) 2.674 ? . 2_656

loop_
_geom_torsion_atom_site_label_1
_geom_torsion_atom_site_label_2
_geom_torsion_atom_site_label_3
_geom_torsion_atom_site_label_4
_geom_torsion
_geom_torsion_publ_flag
_geom_torsion_site_symmetry_1
_geom_torsion_site_symmetry_2
_geom_torsion_site_symmetry_3
_geom_torsion_site_symmetry_4
C(9) C(4) C(5) C(6) 1.0(2) ? . . . .
